data_4030323
loop_
_publ_author_name
'Crouillebois, Laurence'
'Pantaine, Lo\"ic'
'Marrot, J\'er\^ome'
'Coeffard, Vincent'
'Moreau, Xavier'
'Greck, Christine'

_publ_section_title
;
 Solvent- and Catalyst-Free Synthesis of Nitrogen-Containing Bicycles
 through Hemiaminal Formation/Diastereoselective Hetero-Diels-Alder
 Reaction with Diazenes.
;
_journal_issue 1
_journal_name_full 'The Journal of organic chemistry'
_journal_page_first 595
_journal_paper_doi 10.1021/jo502087a
_journal_volume 80
_journal_year 2014
_chemical_formula_sum 'C19 H25 N3 O4'
_chemical_formula_weight 359.42
_chemical_name_systematic
; 
 ? 
;
_space_group_IT_number 19
_symmetry_cell_setting orthorhombic
_symmetry_space_group_name_Hall 'P 2ac 2ab'
_symmetry_space_group_name_H-M 'P 21 21 21'
_atom_sites_solution_hydrogens geom
_atom_sites_solution_primary direct
_atom_sites_solution_secondary difmap
_audit_creation_method SHELXL-97
_cell_angle_alpha 90.00
_cell_angle_beta 90.00
_cell_angle_gamma 90.00
_cell_formula_units_Z 4
_cell_length_a 6.9301(5)
_cell_length_b 15.6506(12)
_cell_length_c 22.8010(18)
_cell_measurement_reflns_used 9860
_cell_measurement_temperature 297(2)
_cell_measurement_theta_max 22.12
_cell_measurement_theta_min 2.21
_cell_volume 2473.0(3)
_computing_cell_refinement 'Bruker SAINT'
_computing_data_collection 'Bruker APEX2'
_computing_data_reduction 'Bruker SAINT'
_computing_molecular_graphics 'Bruker SHELXTL'
_computing_publication_material 'Bruker SHELXTL'
_computing_structure_refinement 'SHELXL-97 (Sheldrick, 1997)'
_computing_structure_solution 'SHELXS-97 (Sheldrick, 1990)'
_diffrn_ambient_temperature 297(2)
_diffrn_measured_fraction_theta_full 0.997
_diffrn_measured_fraction_theta_max 0.997
_diffrn_measurement_device_type 'Bruker APEX-II CCD'
_diffrn_measurement_method '\f and \w scans'
_diffrn_radiation_monochromator graphite
_diffrn_radiation_source 'fine-focus sealed tube'
_diffrn_radiation_type MoK\a
_diffrn_radiation_wavelength 0.71073
_diffrn_reflns_av_R_equivalents 0.0852
_diffrn_reflns_av_sigmaI/netI 0.0516
_diffrn_reflns_limit_h_max 9
_diffrn_reflns_limit_h_min -9
_diffrn_reflns_limit_k_max 21
_diffrn_reflns_limit_k_min -22
_diffrn_reflns_limit_l_max 32
_diffrn_reflns_limit_l_min -32
_diffrn_reflns_number 107991
_diffrn_reflns_theta_full 30.05
_diffrn_reflns_theta_max 30.05
_diffrn_reflns_theta_min 1.58
_diffrn_standards_number 0
_exptl_absorpt_coefficient_mu 0.068
_exptl_absorpt_correction_T_max 0.9945
_exptl_absorpt_correction_T_min 0.9798
_exptl_absorpt_correction_type multi-scan
_exptl_absorpt_process_details 'SADABS (Sheldrick, V2.10)'
_exptl_crystal_colour yellow
_exptl_crystal_density_diffrn 0.965
_exptl_crystal_density_method 'not measured'
_exptl_crystal_description parallelepiped
_exptl_crystal_F_000 768
_exptl_crystal_size_max 0.30
_exptl_crystal_size_mid 0.22
_exptl_crystal_size_min 0.08
_refine_diff_density_max 0.293
_refine_diff_density_min -0.258
_refine_diff_density_rms 0.071
_refine_ls_extinction_method none
_refine_ls_goodness_of_fit_ref 1.082
_refine_ls_hydrogen_treatment constr
_refine_ls_matrix_type full
_refine_ls_number_parameters 240
_refine_ls_number_reflns 7213
_refine_ls_number_restraints 0
_refine_ls_restrained_S_all 1.082
_refine_ls_R_factor_all 0.1195
_refine_ls_R_factor_gt 0.0872
_refine_ls_shift/su_max 0.000
_refine_ls_shift/su_mean 0.000
_refine_ls_structure_factor_coef Fsqd
_refine_ls_weighting_details 'calc w=1/[\s^2^(Fo^2^)+(0.1606P)^2^+0.0000P] where P=(Fo^2^+2Fc^2^)/3'
_refine_ls_weighting_scheme calc
_refine_ls_wR_factor_gt 0.2445
_refine_ls_wR_factor_ref 0.2656
_reflns_number_gt 4661
_reflns_number_total 7213
_reflns_threshold_expression >2sigma(I)
_cod_data_source_file jo502087a_si_002.cif
_cod_data_source_block 1
_cod_depositor_comments
;
The following automatic conversions were performed:

'_symmetry_cell_setting' value 'Orthorhombic' changed to
'orthorhombic' according to
/home/saulius/struct/COD-crude-data--automatic-downloads/rss-feeds/ACS/lib/dictionaries/cif_core.dic
dictionary named 'cif_core.dic' version 2.4.2 from 2011-04-26.

Automatic conversion script
Id: cif_fix_values 2935 2014-11-11 08:27:57Z andrius 

 Adding full bibliography for 4030323.cif.
;
_cod_original_sg_symbol_H-M P2(1)2(1)2(1)
_cod_database_code 4030323

loop_
_symmetry_equiv_pos_as_xyz
'x, y, z'
'-x+1/2, -y, z+1/2'
'-x, y+1/2, -z+1/2'
'x+1/2, -y+1/2, -z'

loop_
_atom_site_label
_atom_site_type_symbol
_atom_site_fract_x
_atom_site_fract_y
_atom_site_fract_z
_atom_site_U_iso_or_equiv
_atom_site_adp_type
_atom_site_occupancy
_atom_site_symmetry_multiplicity
_atom_site_calc_flag
_atom_site_refinement_flags
O1 O 0.70027(15) 0.70580(8) 0.36191(5) 0.0529(3) Uani 1 1 d .
O2 O 0.33156(17) 0.79634(7) 0.49806(5) 0.0544(3) Uani 1 1 d .
H2 H 0.3329 0.8487 0.4991 0.082 Uiso 1 1 calc R
O3 O 0.6832(2) 0.54269(7) 0.48431(5) 0.0588(3) Uani 1 1 d .
O4 O 0.5972(2) 0.43381(7) 0.42454(6) 0.0600(4) Uani 1 1 d .
C1 C 0.7173(3) 0.88776(16) 0.40083(12) 0.0789(7) Uani 1 1 d .
H1 H 0.8036 0.8445 0.4105 0.095 Uiso 1 1 calc R
C2 C 0.7772(5) 0.96975(18) 0.39498(15) 0.1077(10) Uani 1 1 d .
H2A H 0.9050 0.9815 0.4044 0.129 Uiso 1 1 calc R
C3 C 0.6678(5) 1.03580(15) 0.37666(12) 0.0949(8) Uani 1 1 d .
H3 H 0.7186 1.0896 0.3688 0.114 Uiso 1 1 calc R
C4 C 0.4654(5) 1.01602(14) 0.37022(11) 0.0941(9) Uani 1 1 d .
H4 H 0.3784 1.0596 0.3618 0.113 Uiso 1 1 calc R
C5 C 0.4001(4) 0.93449(13) 0.37633(9) 0.0803(7) Uani 1 1 d .
H5 H 0.2705 0.9225 0.3698 0.096 Uiso 1 1 calc R
C6 C 0.5217(3) 0.87039(10) 0.39189(7) 0.0496(4) Uani 1 1 d .
N7 N 0.44934(18) 0.78623(8) 0.40116(6) 0.0447(3) Uani 1 1 d .
C8 C 0.2894(2) 0.76974(10) 0.44234(7) 0.0467(4) Uani 1 1 d .
H8 H 0.1714 0.7977 0.4284 0.056 Uiso 1 1 calc R
C9 C 0.26675(19) 0.67194(10) 0.43892(7) 0.0427(4) Uani 1 1 d .
H9 H 0.2369 0.6492 0.4779 0.051 Uiso 1 1 calc R
N10 N 0.46585(16) 0.64776(8) 0.42224(6) 0.0400(3) Uani 1 1 d .
C11 C 0.55473(19) 0.71259(9) 0.39144(6) 0.0383(3) Uani 1 1 d .
N12 N 0.49160(18) 0.56317(8) 0.40426(6) 0.0452(3) Uani 1 1 d .
C13 C 0.3716(2) 0.53333(11) 0.35526(8) 0.0501(4) Uani 1 1 d .
H13 H 0.3515 0.4718 0.3606 0.060 Uiso 1 1 calc R
C14 C 0.1766(2) 0.57573(14) 0.35866(9) 0.0613(5) Uani 1 1 d .
H14 H 0.0821 0.5572 0.3326 0.074 Uiso 1 1 calc R
C15 C 0.1299(2) 0.63649(12) 0.39537(9) 0.0571(5) Uani 1 1 d .
H15 H 0.0052 0.6584 0.3941 0.069 Uiso 1 1 calc R
C16 C 0.5998(2) 0.51546(9) 0.44171(8) 0.0465(4) Uani 1 1 d .
C17 C 0.7194(3) 0.36931(11) 0.45380(10) 0.0667(6) Uani 1 1 d .
C18 C 0.6477(5) 0.35790(16) 0.51635(11) 0.1063(10) Uani 1 1 d .
H18A H 0.7056 0.4004 0.5411 0.159 Uiso 1 1 calc R
H18B H 0.6825 0.3021 0.5302 0.159 Uiso 1 1 calc R
H18C H 0.5099 0.3640 0.5173 0.159 Uiso 1 1 calc R
C19 C 0.6731(5) 0.28893(14) 0.41908(13) 0.0957(9) Uani 1 1 d .
H19A H 0.7434 0.2415 0.4352 0.144 Uiso 1 1 calc R
H19B H 0.7096 0.2970 0.3788 0.144 Uiso 1 1 calc R
H19C H 0.5372 0.2775 0.4213 0.144 Uiso 1 1 calc R
C20 C 0.9288(4) 0.39359(16) 0.45125(17) 0.0944(9) Uani 1 1 d .
H20A H 0.9618 0.4099 0.4119 0.142 Uiso 1 1 calc R
H20B H 1.0064 0.3457 0.4629 0.142 Uiso 1 1 calc R
H20C H 0.9522 0.4407 0.4773 0.142 Uiso 1 1 calc R
C21 C 0.4689(3) 0.54568(14) 0.29580(8) 0.0637(5) Uani 1 1 d .
H21A H 0.3834 0.5235 0.2657 0.076 Uiso 1 1 calc R
H21B H 0.4831 0.6065 0.2889 0.076 Uiso 1 1 calc R
C22 C 0.6592(4) 0.50517(19) 0.28847(11) 0.0883(8) Uani 1 1 d .
H22A H 0.7402 0.5198 0.3211 0.132 Uiso 1 1 calc R
H22B H 0.7174 0.5250 0.2528 0.132 Uiso 1 1 calc R
H22C H 0.6439 0.4443 0.2867 0.132 Uiso 1 1 calc R

loop_
_atom_site_aniso_label
_atom_site_aniso_U_11
_atom_site_aniso_U_22
_atom_site_aniso_U_33
_atom_site_aniso_U_23
_atom_site_aniso_U_13
_atom_site_aniso_U_12
O1 0.0404(5) 0.0554(6) 0.0628(6) -0.0044(5) 0.0104(5) 0.0024(5)
O2 0.0597(6) 0.0531(6) 0.0504(5) -0.0122(5) 0.0121(5) 0.0123(5)
O3 0.0783(7) 0.0398(5) 0.0583(6) -0.0052(5) -0.0243(6) 0.0008(5)
O4 0.0787(8) 0.0302(5) 0.0709(7) -0.0073(5) -0.0174(7) 0.0058(5)
C1 0.0772(13) 0.0711(12) 0.0882(14) 0.0070(11) 0.0000(12) -0.0130(11)
C2 0.1124(18) 0.0802(14) 0.130(2) -0.0233(15) 0.0139(18) -0.0402(13)
C3 0.134(2) 0.0498(10) 0.1015(17) -0.0021(11) 0.0323(16) -0.0207(13)
C4 0.151(2) 0.0522(10) 0.0788(14) 0.0206(10) 0.0150(16) 0.0204(14)
C5 0.1233(18) 0.0591(11) 0.0585(11) 0.0112(9) -0.0053(12) 0.0227(12)
C6 0.0657(9) 0.0449(7) 0.0383(7) -0.0039(6) 0.0020(7) 0.0040(7)
N7 0.0422(5) 0.0432(6) 0.0488(6) 0.0017(5) 0.0109(5) 0.0099(5)
C8 0.0333(6) 0.0519(8) 0.0548(8) -0.0002(7) 0.0041(6) 0.0043(6)
C9 0.0318(6) 0.0505(8) 0.0457(7) 0.0001(7) 0.0029(6) 0.0071(6)
N10 0.0292(5) 0.0403(6) 0.0506(7) -0.0061(5) 0.0019(5) 0.0108(5)
C11 0.0317(5) 0.0419(7) 0.0413(7) -0.0019(6) -0.0014(5) 0.0053(5)
N12 0.0437(6) 0.0364(6) 0.0553(7) -0.0089(5) -0.0099(6) 0.0047(5)
C13 0.0440(7) 0.0489(8) 0.0573(9) -0.0103(7) -0.0064(7) -0.0025(7)
C14 0.0335(7) 0.0878(12) 0.0627(10) -0.0134(9) -0.0145(7) -0.0091(8)
C15 0.0325(6) 0.0639(10) 0.0750(11) -0.0016(9) -0.0044(7) 0.0054(7)
C16 0.0493(8) 0.0320(7) 0.0582(9) -0.0016(6) -0.0079(7) -0.0021(6)
C17 0.0826(12) 0.0299(7) 0.0877(13) -0.0013(8) -0.0081(11) 0.0094(8)
C18 0.158(3) 0.0787(13) 0.0820(14) 0.0400(11) 0.0078(17) 0.0072(17)
C19 0.137(2) 0.0426(10) 0.1075(17) -0.0147(11) -0.0043(18) 0.0101(13)
C20 0.0689(12) 0.0682(13) 0.146(2) 0.0058(15) -0.0084(16) 0.0062(11)
C21 0.0605(10) 0.0803(12) 0.0504(9) -0.0190(8) -0.0049(8) 0.0052(10)
C22 0.0689(12) 0.130(2) 0.0663(12) -0.0244(13) 0.0139(11) 0.0113(14)

loop_
_atom_type_symbol
_atom_type_description
_atom_type_scat_dispersion_real
_atom_type_scat_dispersion_imag
_atom_type_scat_source
C C 0.0033 0.0016 'International Tables Vol C Tables 4.2.6.8 and 6.1.1.4'
H H 0.0000 0.0000 'International Tables Vol C Tables 4.2.6.8 and 6.1.1.4'
N N 0.0061 0.0033 'International Tables Vol C Tables 4.2.6.8 and 6.1.1.4'
O O 0.0106 0.0060 'International Tables Vol C Tables 4.2.6.8 and 6.1.1.4'

loop_
_geom_angle_atom_site_label_1
_geom_angle_atom_site_label_2
_geom_angle_atom_site_label_3
_geom_angle
C8 O2 H2 109.5
C16 O4 C17 120.88(14)
C2 C1 C6 117.8(2)
C2 C1 H1 121.1
C6 C1 H1 121.1
C3 C2 C1 125.8(3)
C3 C2 H2A 117.1
C1 C2 H2A 117.1
C2 C3 C4 114.4(2)
C2 C3 H3 122.8
C4 C3 H3 122.8
C5 C4 C3 120.9(3)
C5 C4 H4 119.6
C3 C4 H4 119.6
C6 C5 C4 120.9(3)
C6 C5 H5 119.5
C4 C5 H5 119.5
C5 C6 C1 119.8(2)
C5 C6 N7 120.22(19)
C1 C6 N7 119.97(17)
C11 N7 C6 124.11(13)
C11 N7 C8 110.69(12)
C6 N7 C8 121.36(13)
O2 C8 N7 112.14(12)
O2 C8 C9 111.77(13)
N7 C8 C9 102.59(12)
O2 C8 H8 110.0
N7 C8 H8 110.0
C9 C8 H8 110.0
N10 C9 C15 109.20(13)
N10 C9 C8 99.91(11)
C15 C9 C8 118.12(14)
N10 C9 H9 109.7
C15 C9 H9 109.7
C8 C9 H9 109.7
C11 N10 N12 119.39(12)
C11 N10 C9 111.04(12)
N12 N10 C9 115.88(11)
O1 C11 N10 125.98(14)
O1 C11 N7 126.81(14)
N10 C11 N7 107.20(12)
C16 N12 N10 113.99(13)
C16 N12 C13 127.96(13)
N10 N12 C13 116.88(12)
N12 C13 C14 109.17(14)
N12 C13 C21 112.68(14)
C14 C13 C21 112.69(16)
N12 C13 H13 107.3
C14 C13 H13 107.3
C21 C13 H13 107.3
C15 C14 C13 125.08(16)
C15 C14 H14 117.5
C13 C14 H14 117.5
C14 C15 C9 122.90(15)
C14 C15 H15 118.5
C9 C15 H15 118.5
O3 C16 O4 125.42(15)
O3 C16 N12 125.10(14)
O4 C16 N12 109.48(14)
O4 C17 C20 111.34(17)
O4 C17 C19 102.10(18)
C20 C17 C19 113.1(2)
O4 C17 C18 108.47(19)
C20 C17 C18 112.4(3)
C19 C17 C18 108.8(2)
C17 C18 H18A 109.5
C17 C18 H18B 109.5
H18A C18 H18B 109.5
C17 C18 H18C 109.5
H18A C18 H18C 109.5
H18B C18 H18C 109.5
C17 C19 H19A 109.5
C17 C19 H19B 109.5
H19A C19 H19B 109.5
C17 C19 H19C 109.5
H19A C19 H19C 109.5
H19B C19 H19C 109.5
C17 C20 H20A 109.5
C17 C20 H20B 109.5
H20A C20 H20B 109.5
C17 C20 H20C 109.5
H20A C20 H20C 109.5
H20B C20 H20C 109.5
C22 C21 C13 116.21(18)
C22 C21 H21A 108.2
C13 C21 H21A 108.2
C22 C21 H21B 108.2
C13 C21 H21B 108.2
H21A C21 H21B 107.4
C21 C22 H22A 109.5
C21 C22 H22B 109.5
H22A C22 H22B 109.5
C21 C22 H22C 109.5
H22A C22 H22C 109.5
H22B C22 H22C 109.5

loop_
_geom_bond_atom_site_label_1
_geom_bond_atom_site_label_2
_geom_bond_distance
O1 C11 1.2173(18)
O2 C8 1.369(2)
O2 H2 0.8200
O3 C16 1.208(2)
O4 C16 1.3366(18)
O4 C17 1.477(2)
C1 C2 1.355(4)
C1 C6 1.397(3)
C1 H1 0.9300
C2 C3 1.348(4)
C2 H2A 0.9300
C3 C4 1.444(5)
C3 H3 0.9300
C4 C5 1.361(3)
C4 H4 0.9300
C5 C6 1.357(3)
C5 H5 0.9300
C6 N7 1.425(2)
N7 C11 1.3823(19)
N7 C8 1.476(2)
C8 C9 1.541(2)
C8 H8 0.9800
C9 N10 1.4805(18)
C9 C15 1.481(2)
C9 H9 0.9800
N10 C11 1.3790(19)
N10 N12 1.3973(17)
N12 C16 1.360(2)
N12 C13 1.469(2)
C13 C14 1.508(2)
C13 C21 1.526(3)
C13 H13 0.9800
C14 C15 1.308(3)
C14 H14 0.9300
C15 H15 0.9300
C17 C20 1.502(3)
C17 C19 1.520(3)
C17 C18 1.521(4)
C18 H18A 0.9600
C18 H18B 0.9600
C18 H18C 0.9600
C19 H19A 0.9600
C19 H19B 0.9600
C19 H19C 0.9600
C20 H20A 0.9600
C20 H20B 0.9600
C20 H20C 0.9600
C21 C22 1.473(3)
C21 H21A 0.9700
C21 H21B 0.9700
C22 H22A 0.9600
C22 H22B 0.9600
C22 H22C 0.9600

loop_
_geom_hbond_atom_site_label_D
_geom_hbond_atom_site_label_H
_geom_hbond_atom_site_label_A
_geom_hbond_distance_DH
_geom_hbond_distance_HA
_geom_hbond_distance_DA
_geom_hbond_angle_DHA
_geom_hbond_site_symmetry_A
O2 H2 O3 0.82 2.03 2.7505(16) 146.9 4_466
